data_7226586
loop_
_publ_author_name
'Qian, Jinjie'
'Yu, Panpan'
'Huang, Shaoming'

_publ_section_title
;
 A microporous europium--organic framework anchored with open --COOH
 groups for selective cation sensing
;
_journal_issue 41
_journal_name_full CrystEngComm
_journal_page_first 7955
_journal_paper_doi 10.1039/C6CE01801G
_journal_volume 18
_journal_year 2016
_chemical_formula_sum 'C22 H20 Eu N2 O10'
_chemical_formula_weight 624.36
_chemical_name_systematic
; 
 ? 
;
_space_group_IT_number 2
_symmetry_cell_setting triclinic
_symmetry_space_group_name_Hall '-P 1'
_symmetry_space_group_name_H-M 'P -1'
_atom_sites_solution_hydrogens geom
_atom_sites_solution_primary direct
_atom_sites_solution_secondary difmap
_audit_creation_method SHELXL-97
_audit_update_record
;
2016-07-29 deposited with the CCDC.
2016-09-19 downloaded from the CCDC.
;
_cell_angle_alpha 83.827(4)
_cell_angle_beta 85.920(4)
_cell_angle_gamma 75.686(4)
_cell_formula_units_Z 2
_cell_length_a 10.4702(4)
_cell_length_b 12.0131(5)
_cell_length_c 13.1765(6)
_cell_measurement_reflns_used 6929
_cell_measurement_temperature 173(2)
_cell_measurement_theta_max 29.2580
_cell_measurement_theta_min 3.5920
_cell_volume 1594.86(12)
_computing_structure_refinement 'SHELXL-97 (Sheldrick, 1997)'
_computing_structure_solution 'SHELXS-97 (Sheldrick, 1990)'
_diffrn_ambient_temperature 173(2)
_diffrn_measured_fraction_theta_full 1.000
_diffrn_measured_fraction_theta_max 1.000
_diffrn_measurement_device_type 'SuperNova, Dual, Cu at zero, Atlas'
_diffrn_measurement_method '\w scans'
_diffrn_radiation_monochromator graphite
_diffrn_radiation_source 'fine-focus sealed tube'
_diffrn_radiation_type CuK\a
_diffrn_radiation_wavelength 1.54184
_diffrn_reflns_av_R_equivalents 0.0312
_diffrn_reflns_av_sigmaI/netI 0.0422
_diffrn_reflns_limit_h_max 12
_diffrn_reflns_limit_h_min -11
_diffrn_reflns_limit_k_max 12
_diffrn_reflns_limit_k_min -14
_diffrn_reflns_limit_l_max 15
_diffrn_reflns_limit_l_min -15
_diffrn_reflns_number 11070
_diffrn_reflns_theta_full 64.98
_diffrn_reflns_theta_max 64.98
_diffrn_reflns_theta_min 3.38
_exptl_absorpt_coefficient_mu 14.469
_exptl_absorpt_correction_T_max 0.6707
_exptl_absorpt_correction_T_min 0.5953
_exptl_crystal_density_diffrn 1.300
_exptl_crystal_density_method 'not measured'
_exptl_crystal_description bulk
_exptl_crystal_F_000 618
_exptl_crystal_size_max 0.04
_exptl_crystal_size_mid 0.04
_exptl_crystal_size_min 0.03
_platon_squeeze_details
;
;
_refine_diff_density_max 1.304
_refine_diff_density_min -1.130
_refine_diff_density_rms 0.087
_refine_ls_extinction_method none
_refine_ls_goodness_of_fit_ref 1.044
_refine_ls_hydrogen_treatment mixed
_refine_ls_matrix_type full
_refine_ls_number_parameters 320
_refine_ls_number_reflns 5420
_refine_ls_number_restraints 0
_refine_ls_restrained_S_all 1.044
_refine_ls_R_factor_all 0.0292
_refine_ls_R_factor_gt 0.0278
_refine_ls_shift/su_max 0.001
_refine_ls_shift/su_mean 0.000
_refine_ls_structure_factor_coef Fsqd
_refine_ls_weighting_details 'calc w=1/[\s^2^(Fo^2^)+(0.0380P)^2^+1.2350P] where P=(Fo^2^+2Fc^2^)/3'
_refine_ls_weighting_scheme calc
_refine_ls_wR_factor_gt 0.0725
_refine_ls_wR_factor_ref 0.0731
_reflns_number_gt 5127
_reflns_number_total 5420
_reflns_threshold_expression >2sigma(I)
_cod_data_source_file c6ce01801g2.cif
_cod_data_source_block BMM-7-Squeezed
_cod_depositor_comments 'Adding full bibliography for 7226585--7226586.cif.'
_cod_original_sg_symbol_H-M P-1
_cod_database_code 7226586

loop_
_symmetry_equiv_pos_as_xyz
'x, y, z'
'-x, -y, -z'

loop_
_atom_site_label
_atom_site_type_symbol
_atom_site_fract_x
_atom_site_fract_y
_atom_site_fract_z
_atom_site_U_iso_or_equiv
_atom_site_adp_type
_atom_site_occupancy
_atom_site_symmetry_multiplicity
_atom_site_calc_flag
_atom_site_refinement_flags
Eu1 Eu 0.392782(16) 0.882203(14) 0.452224(13) 0.00364(7) Uani 1 1 d .
O5 O 0.5462(2) 0.95002(19) 0.34285(17) 0.0095(5) Uani 1 1 d .
O6 O 0.6106(2) 1.10937(19) 0.36839(16) 0.0102(5) Uani 1 1 d .
O2 O 0.1540(2) 0.89927(18) 0.52222(17) 0.0099(5) Uani 1 1 d .
O3 O -0.3332(2) 0.92010(18) 0.54321(17) 0.0112(5) Uani 1 1 d .
O1 O 0.2899(2) 0.72722(18) 0.50723(18) 0.0110(5) Uani 1 1 d .
O10 O 0.4664(2) 0.7325(2) 0.33462(18) 0.0152(5) Uani 1 1 d .
O9 O 0.2431(2) 0.9304(2) 0.30775(18) 0.0152(5) Uani 1 1 d .
O8 O 0.6480(3) 1.3891(2) 0.06973(19) 0.0252(6) Uani 1 1 d .
O7 O 0.6517(3) 1.3334(2) -0.0873(2) 0.0324(7) Uani 1 1 d .
C17 C 0.1243(4) 0.9729(3) 0.3003(3) 0.0143(7) Uani 1 1 d .
H17 H 0.0723 0.9910 0.3612 0.017 Uiso 1 1 calc R
C7 C 0.1747(3) 0.7912(3) 0.5183(2) 0.0085(7) Uani 1 1 d .
N1 N 0.0640(3) 0.9951(3) 0.2125(2) 0.0174(6) Uani 1 1 d .
C11 C 0.5687(3) 1.0806(3) 0.2005(2) 0.0093(7) Uani 1 1 d .
C15 C 0.5759(3) 1.0441(3) 0.3134(2) 0.0084(7) Uani 1 1 d .
C9 C 0.5205(3) 1.0380(3) 0.0332(3) 0.0116(7) Uani 1 1 d .
C12 C 0.6012(3) 1.1819(3) 0.1592(2) 0.0112(7) Uani 1 1 d .
H12 H 0.6280 1.2300 0.2019 0.013 Uiso 1 1 calc R
N2 N 0.4526(3) 0.5514(3) 0.3114(2) 0.0241(7) Uani 1 1 d .
C3 C 0.0605(3) 0.7361(3) 0.5206(2) 0.0090(7) Uani 1 1 d .
C14 C 0.5542(4) 1.1412(3) -0.0076(3) 0.0146(7) Uani 1 1 d .
H14 H 0.5498 1.1627 -0.0790 0.018 Uiso 1 1 calc R
C10 C 0.5288(3) 1.0107(3) 0.1383(3) 0.0112(7) Uani 1 1 d .
H10 H 0.5065 0.9420 0.1683 0.013 Uiso 1 1 calc R
C21 C 0.3801(5) 0.4764(3) 0.2753(3) 0.0271(9) Uani 1 1 d .
H21A H 0.2908 0.5208 0.2594 0.041 Uiso 1 1 calc R
H21B H 0.3750 0.4138 0.3285 0.041 Uiso 1 1 calc R
H21C H 0.4254 0.4437 0.2137 0.041 Uiso 1 1 calc R
C20 C 0.4063(4) 0.6630(3) 0.3098(3) 0.0145(7) Uani 1 1 d .
H20 H 0.3190 0.6937 0.2879 0.017 Uiso 1 1 calc R
C13 C 0.5938(3) 1.2121(3) 0.0543(3) 0.0130(7) Uani 1 1 d .
C16 C 0.6337(4) 1.3172(3) 0.0041(3) 0.0188(8) Uani 1 1 d .
C18 C 0.1360(4) 0.9665(4) 0.1163(3) 0.0280(9) Uani 1 1 d .
H18A H 0.2306 0.9396 0.1280 0.042 Uiso 1 1 calc R
H18B H 0.1208 1.0352 0.0672 0.042 Uiso 1 1 calc R
H18C H 0.1052 0.9055 0.0892 0.042 Uiso 1 1 calc R
C19 C -0.0773(4) 1.0435(4) 0.2084(3) 0.0279(9) Uani 1 1 d .
H19A H -0.1142 1.0615 0.2768 0.042 Uiso 1 1 calc R
H19B H -0.1190 0.9875 0.1838 0.042 Uiso 1 1 calc R
H19C H -0.0942 1.1143 0.1617 0.042 Uiso 1 1 calc R
O4 O -0.3987(2) 0.76483(18) 0.50828(17) 0.0102(5) Uani 1 1 d .
C5 C -0.1713(3) 0.7473(3) 0.5222(2) 0.0072(6) Uani 1 1 d .
C4 C -0.0687(3) 0.8025(3) 0.5251(2) 0.0092(7) Uani 1 1 d .
H4 H -0.0869 0.8832 0.5300 0.011 Uiso 1 1 calc R
C8 C -0.3121(3) 0.8156(3) 0.5250(2) 0.0085(7) Uani 1 1 d .
C2 C 0.0861(3) 0.6186(3) 0.5114(2) 0.0096(7) Uani 1 1 d .
H2 H 0.1751 0.5750 0.5085 0.012 Uiso 1 1 calc R
C1 C -0.0141(3) 0.5630(3) 0.5064(2) 0.0093(7) Uani 1 1 d .
C6 C -0.1440(3) 0.6298(3) 0.5129(2) 0.0080(6) Uani 1 1 d .
H6 H -0.2149 0.5938 0.5109 0.010 Uiso 1 1 calc R
C22 C 0.5864(7) 0.4973(5) 0.3405(6) 0.084(3) Uani 1 1 d .
H22A H 0.6449 0.4872 0.2790 0.126 Uiso 1 1 calc R
H22B H 0.5888 0.4218 0.3779 0.126 Uiso 1 1 calc R
H22C H 0.6159 0.5462 0.3842 0.126 Uiso 1 1 calc R

loop_
_atom_site_aniso_label
_atom_site_aniso_U_11
_atom_site_aniso_U_22
_atom_site_aniso_U_33
_atom_site_aniso_U_23
_atom_site_aniso_U_13
_atom_site_aniso_U_12
Eu1 0.00406(11) 0.00153(10) 0.00595(10) 0.00000(6) -0.00170(7) -0.00161(7)
O5 0.0115(12) 0.0073(11) 0.0110(11) 0.0013(9) 0.0024(9) -0.0064(9)
O6 0.0115(12) 0.0129(12) 0.0089(11) -0.0007(9) -0.0032(9) -0.0070(9)
O2 0.0124(12) 0.0044(11) 0.0133(12) -0.0003(9) -0.0006(9) -0.0033(9)
O3 0.0124(12) 0.0028(11) 0.0179(12) -0.0030(9) -0.0008(9) 0.0003(9)
O1 0.0082(12) 0.0043(11) 0.0210(13) -0.0014(9) -0.0004(9) -0.0025(9)
O10 0.0161(13) 0.0128(12) 0.0181(13) -0.0074(10) -0.0005(10) -0.0038(10)
O9 0.0094(13) 0.0190(13) 0.0156(12) 0.0010(10) -0.0061(10) -0.0003(10)
O8 0.0466(18) 0.0198(14) 0.0157(13) -0.0024(11) -0.0007(12) -0.0203(13)
O7 0.067(2) 0.0262(15) 0.0111(14) 0.0034(11) -0.0006(13) -0.0281(15)
C17 0.019(2) 0.0151(18) 0.0106(17) -0.0027(13) -0.0051(14) -0.0054(15)
C7 0.0102(17) 0.0078(16) 0.0082(15) 0.0007(12) -0.0041(12) -0.0028(13)
N1 0.0139(15) 0.0211(16) 0.0161(15) 0.0000(12) -0.0057(12) -0.0017(12)
C11 0.0066(16) 0.0099(16) 0.0110(16) 0.0002(13) -0.0015(13) -0.0015(13)
C15 0.0055(16) 0.0099(16) 0.0100(16) -0.0019(13) 0.0007(12) -0.0022(13)
C9 0.0131(17) 0.0113(17) 0.0123(16) -0.0007(13) 0.0000(13) -0.0068(14)
C12 0.0145(18) 0.0100(16) 0.0113(17) -0.0021(13) -0.0022(13) -0.0061(13)
N2 0.038(2) 0.0114(16) 0.0240(17) -0.0006(13) -0.0128(15) -0.0052(14)
C3 0.0088(16) 0.0089(16) 0.0098(16) 0.0021(12) -0.0006(12) -0.0042(13)
C14 0.023(2) 0.0138(17) 0.0078(16) 0.0010(13) -0.0016(14) -0.0072(15)
C10 0.0135(18) 0.0099(16) 0.0107(16) 0.0009(13) -0.0018(13) -0.0042(13)
C21 0.047(3) 0.017(2) 0.022(2) -0.0027(16) -0.0006(18) -0.0164(19)
C20 0.0202(19) 0.0166(19) 0.0089(16) -0.0030(13) -0.0005(14) -0.0080(15)
C13 0.0160(18) 0.0134(17) 0.0109(17) 0.0014(13) -0.0017(13) -0.0068(14)
C16 0.029(2) 0.0153(18) 0.0148(19) 0.0008(14) -0.0050(15) -0.0090(16)
C18 0.023(2) 0.043(3) 0.017(2) -0.0020(18) -0.0051(16) -0.0067(19)
C19 0.020(2) 0.030(2) 0.029(2) -0.0035(18) -0.0108(17) 0.0051(17)
O4 0.0088(11) 0.0060(11) 0.0161(12) 0.0016(9) -0.0037(9) -0.0026(9)
C5 0.0080(16) 0.0048(15) 0.0081(15) -0.0005(12) -0.0003(12) -0.0002(12)
C4 0.0114(17) 0.0059(15) 0.0103(16) 0.0005(12) -0.0026(13) -0.0020(13)
C8 0.0113(17) 0.0086(16) 0.0051(15) 0.0028(12) -0.0026(12) -0.0023(13)
C2 0.0085(16) 0.0067(16) 0.0131(16) 0.0001(12) -0.0018(13) -0.0009(13)
C1 0.0110(17) 0.0072(17) 0.0098(16) 0.0008(12) -0.0004(13) -0.0034(13)
C6 0.0091(16) 0.0082(16) 0.0093(15) -0.0008(12) -0.0020(12) -0.0063(13)
C22 0.083(5) 0.035(3) 0.137(7) -0.016(4) -0.079(5) 0.007(3)

loop_
_atom_type_symbol
_atom_type_description
_atom_type_scat_dispersion_real
_atom_type_scat_dispersion_imag
_atom_type_scat_source
C C 0.0181 0.0091 'International Tables Vol C Tables 4.2.6.8 and 6.1.1.4'
H H 0.0000 0.0000 'International Tables Vol C Tables 4.2.6.8 and 6.1.1.4'
N N 0.0311 0.0180 'International Tables Vol C Tables 4.2.6.8 and 6.1.1.4'
O O 0.0492 0.0322 'International Tables Vol C Tables 4.2.6.8 and 6.1.1.4'
Eu Eu -8.9294 11.1857 'International Tables Vol C Tables 4.2.6.8 and 6.1.1.4'

loop_
_geom_angle_atom_site_label_1
_geom_angle_atom_site_label_2
_geom_angle_atom_site_label_3
_geom_angle
_geom_angle_site_symmetry_1
_geom_angle_site_symmetry_3
O3 Eu1 O5 75.17(8) 2_576 .
O3 Eu1 O6 80.89(8) 2_576 2_676
O5 Eu1 O6 121.54(8) . 2_676
O3 Eu1 O1 135.06(8) 2_576 .
O5 Eu1 O1 147.74(8) . .
O6 Eu1 O1 80.86(8) 2_676 .
O3 Eu1 O4 122.86(8) 2_576 1_655
O5 Eu1 O4 76.35(8) . 1_655
O6 Eu1 O4 73.64(8) 2_676 1_655
O1 Eu1 O4 90.23(7) . 1_655
O3 Eu1 O10 142.10(8) 2_576 .
O5 Eu1 O10 76.41(8) . .
O6 Eu1 O10 136.04(8) 2_676 .
O1 Eu1 O10 71.60(8) . .
O4 Eu1 O10 72.92(8) 1_655 .
O3 Eu1 O9 81.71(8) 2_576 .
O5 Eu1 O9 87.02(8) . .
O6 Eu1 O9 140.77(8) 2_676 .
O1 Eu1 O9 87.22(8) . .
O4 Eu1 O9 144.04(8) 1_655 .
O10 Eu1 O9 72.26(8) . .
O3 Eu1 O2 82.36(7) 2_576 .
O5 Eu1 O2 150.48(7) . .
O6 Eu1 O2 72.21(7) 2_676 .
O1 Eu1 O2 52.97(7) . .
O4 Eu1 O2 132.77(7) 1_655 .
O10 Eu1 O2 113.05(7) . .
O9 Eu1 O2 70.81(7) . .
O3 Eu1 C7 109.09(9) 2_576 .
O5 Eu1 C7 159.82(8) . .
O6 Eu1 C7 78.55(8) 2_676 .
O1 Eu1 C7 26.67(8) . .
O4 Eu1 C7 114.44(8) 1_655 .
O10 Eu1 C7 90.19(9) . .
O9 Eu1 C7 74.42(8) . .
O2 Eu1 C7 26.76(8) . .
O3 Eu1 C8 102.76(8) 2_576 1_655
O5 Eu1 C8 64.04(8) . 1_655
O6 Eu1 C8 70.82(8) 2_676 1_655
O1 Eu1 C8 109.30(8) . 1_655
O4 Eu1 C8 20.45(8) 1_655 1_655
O10 Eu1 C8 86.55(8) . 1_655
O9 Eu1 C8 147.74(8) . 1_655
O2 Eu1 C8 141.24(7) . 1_655
C7 Eu1 C8 131.04(8) . 1_655
O3 Eu1 Eu1 49.14(6) 2_576 2_676
O5 Eu1 Eu1 58.63(5) . 2_676
O6 Eu1 Eu1 65.28(5) 2_676 2_676
O1 Eu1 Eu1 145.29(6) . 2_676
O4 Eu1 Eu1 73.73(5) 1_655 2_676
O10 Eu1 Eu1 128.79(6) . 2_676
O9 Eu1 Eu1 123.73(6) . 2_676
O2 Eu1 Eu1 118.15(5) . 2_676
C7 Eu1 Eu1 139.25(6) . 2_676
C8 Eu1 Eu1 53.68(6) 1_655 2_676
C15 O5 Eu1 139.0(2) . .
C15 O6 Eu1 133.5(2) . 2_676
C7 O2 Eu1 87.37(18) . .
C8 O3 Eu1 169.0(2) . 2_576
C7 O1 Eu1 95.30(18) . .
C20 O10 Eu1 128.6(2) . .
C17 O9 Eu1 134.2(2) . .
O9 C17 N1 124.0(3) . .
O9 C17 H17 118.0 . .
N1 C17 H17 118.0 . .
O1 C7 O2 122.2(3) . .
O1 C7 C3 117.7(3) . .
O2 C7 C3 120.0(3) . .
O1 C7 Eu1 58.03(16) . .
O2 C7 Eu1 65.87(17) . .
C3 C7 Eu1 162.9(2) . .
C17 N1 C19 121.7(3) . .
C17 N1 C18 121.3(3) . .
C19 N1 C18 117.0(3) . .
C10 C11 C12 120.5(3) . .
C10 C11 C15 118.5(3) . .
C12 C11 C15 121.0(3) . .
O6 C15 O5 126.6(3) . .
O6 C15 C11 117.4(3) . .
O5 C15 C11 116.0(3) . .
C10 C9 C14 116.8(3) . .
C10 C9 C9 121.7(4) . 2_675
C14 C9 C9 121.5(4) . 2_675
C11 C12 C13 119.1(3) . .
C11 C12 H12 120.4 . .
C13 C12 H12 120.4 . .
C20 N2 C21 122.7(3) . .
C20 N2 C22 121.0(4) . .
C21 N2 C22 116.0(4) . .
C2 C3 C4 120.4(3) . .
C2 C3 C7 118.7(3) . .
C4 C3 C7 120.7(3) . .
C13 C14 C9 121.6(3) . .
C13 C14 H14 119.2 . .
C9 C14 H14 119.2 . .
C11 C10 C9 121.9(3) . .
C11 C10 H10 119.0 . .
C9 C10 H10 119.0 . .
N2 C21 H21A 109.5 . .
N2 C21 H21B 109.5 . .
H21A C21 H21B 109.5 . .
N2 C21 H21C 109.5 . .
H21A C21 H21C 109.5 . .
H21B C21 H21C 109.5 . .
O10 C20 N2 125.7(3) . .
O10 C20 H20 117.1 . .
N2 C20 H20 117.1 . .
C14 C13 C12 120.0(3) . .
C14 C13 C16 118.1(3) . .
C12 C13 C16 121.8(3) . .
O7 C16 O8 123.9(3) . .
O7 C16 C13 122.6(3) . .
O8 C16 C13 113.5(3) . .
N1 C18 H18A 109.5 . .
N1 C18 H18B 109.5 . .
H18A C18 H18B 109.5 . .
N1 C18 H18C 109.5 . .
H18A C18 H18C 109.5 . .
H18B C18 H18C 109.5 . .
N1 C19 H19A 109.5 . .
N1 C19 H19B 109.5 . .
H19A C19 H19B 109.5 . .
N1 C19 H19C 109.5 . .
H19A C19 H19C 109.5 . .
H19B C19 H19C 109.5 . .
C8 O4 Eu1 117.5(2) . 1_455
C6 C5 C4 120.5(3) . .
C6 C5 C8 119.2(3) . .
C4 C5 C8 120.2(3) . .
C3 C4 C5 118.3(3) . .
C3 C4 H4 120.8 . .
C5 C4 H4 120.8 . .
O4 C8 O3 125.6(3) . .
O4 C8 C5 117.4(3) . .
O3 C8 C5 117.0(3) . .
O4 C8 Eu1 42.05(15) . 1_455
O3 C8 Eu1 85.62(18) . 1_455
C5 C8 Eu1 153.4(2) . 1_455
C1 C2 C3 122.0(3) . .
C1 C2 H2 119.0 . .
C3 C2 H2 119.0 . .
C2 C1 C6 117.4(3) . .
C2 C1 C1 121.8(4) . 2_566
C6 C1 C1 120.8(4) . 2_566
C5 C6 C1 121.4(3) . .
C5 C6 H6 119.3 . .
C1 C6 H6 119.3 . .
N2 C22 H22A 109.5 . .
N2 C22 H22B 109.5 . .
H22A C22 H22B 109.5 . .
N2 C22 H22C 109.5 . .
H22A C22 H22C 109.5 . .
H22B C22 H22C 109.5 . .

loop_
_geom_bond_atom_site_label_1
_geom_bond_atom_site_label_2
_geom_bond_distance
_geom_bond_site_symmetry_2
Eu1 O3 2.308(2) 2_576
Eu1 O5 2.321(2) .
Eu1 O6 2.374(2) 2_676
Eu1 O1 2.397(2) .
Eu1 O4 2.405(2) 1_655
Eu1 O10 2.444(2) .
Eu1 O9 2.481(2) .
Eu1 O2 2.570(2) .
Eu1 C7 2.813(3) .
Eu1 C8 3.185(3) 1_655
Eu1 Eu1 4.3528(4) 2_676
O5 C15 1.260(4) .
O6 C15 1.254(4) .
O6 Eu1 2.374(2) 2_676
O2 C7 1.268(4) .
O3 C8 1.266(4) .
O3 Eu1 2.308(2) 2_576
O1 C7 1.268(4) .
O10 C20 1.244(4) .
O9 C17 1.229(4) .
O8 C16 1.325(4) .
O7 C16 1.208(4) .
C17 N1 1.328(4) .
C17 H17 0.9500 .
C7 C3 1.501(4) .
N1 C19 1.453(5) .
N1 C18 1.456(5) .
C11 C10 1.386(5) .
C11 C12 1.389(5) .
C11 C15 1.507(4) .
C9 C10 1.393(5) .
C9 C14 1.413(5) .
C9 C9 1.485(7) 2_675
C12 C13 1.393(5) .
C12 H12 0.9500 .
N2 C20 1.306(5) .
N2 C21 1.449(5) .
N2 C22 1.451(6) .
C3 C2 1.387(5) .
C3 C4 1.391(5) .
C14 C13 1.391(5) .
C14 H14 0.9500 .
C10 H10 0.9500 .
C21 H21A 0.9800 .
C21 H21B 0.9800 .
C21 H21C 0.9800 .
C20 H20 0.9500 .
C13 C16 1.499(5) .
C18 H18A 0.9800 .
C18 H18B 0.9800 .
C18 H18C 0.9800 .
C19 H19A 0.9800 .
C19 H19B 0.9800 .
C19 H19C 0.9800 .
O4 C8 1.254(4) .
O4 Eu1 2.405(2) 1_455
C5 C6 1.386(4) .
C5 C4 1.399(5) .
C5 C8 1.499(4) .
C4 H4 0.9500 .
C8 Eu1 3.185(3) 1_455
C2 C1 1.385(5) .
C2 H2 0.9500 .
C1 C6 1.399(5) .
C1 C1 1.496(6) 2_566
C6 H6 0.9500 .
C22 H22A 0.9800 .
C22 H22B 0.9800 .
C22 H22C 0.9800 .

loop_
_platon_squeeze_void_nr
_platon_squeeze_void_average_x
_platon_squeeze_void_average_y
_platon_squeeze_void_average_z
_platon_squeeze_void_volume
_platon_squeeze_void_count_electrons
1 0.000 0.500 0.000 569.5 124.9
